data_8101330
loop_
_publ_author_name
'Wattenbach, Carsten'
'Rabe, Susanne'
'M\"uller, Ulrich'
'Frauenrath, Herbert'

_publ_section_title
;
Crystal structure of (1'S)-camphanic acid (2S,4S)- and (2R,4S)-2-tert-
butyl-4-methyl-1,3-dioxolan-4-ylmethyl ester mixed crystal, C~19~H~30~O~6~
;
_journal_issue 4
_journal_name_full 'Zeitschrift f\"ur Kristallographie - New Crystal Structures'
_journal_page_first 511
_journal_page_last 512
_journal_volume 215
_journal_year 2000
_chemical_formula_sum 'C19 H30 O6'
_chemical_formula_weight 354.44
_chemical_name_common
;
(1S)-Camphanic acid
(2S,4S)-2-tert-butyl-4-methyl-1,3-dioxolan-4-ylmethyl ester
and
(1S)-camphanic acid
(2R,4S)-2-tert-butyl-4-methyl-1,3-dioxolan-4-ylmethyl ester
;
_space_group_IT_number 4
_symmetry_cell_setting monoclinic
_symmetry_space_group_name_Hall 'P 2yb'
_symmetry_space_group_name_H-M 'P 1 21 1'
_cell_angle_alpha 90.00
_cell_angle_beta 94.50(3)
_cell_angle_gamma 90.00
_cell_formula_units_Z 2
_cell_length_a 6.319(2)
_cell_length_b 10.430(2)
_cell_length_c 14.389(2)
_cell_measurement_temperature 193(2)
_cell_volume 945.4(4)
_diffrn_ambient_temperature 193(2)
_exptl_crystal_density_diffrn 1.210
_cod_original_sg_symbol_H-M 'P 21'
_cod_database_code 8101330

loop_
_symmetry_equiv_pos_as_xyz
'x, y, z'
'-x, y+1/2, -z'

loop_
_atom_site_label
_atom_site_type_symbol
_atom_site_fract_x
_atom_site_fract_y
_atom_site_fract_z
_atom_site_U_iso_or_equiv
_atom_site_adp_type
_atom_site_occupancy
_atom_site_symmetry_multiplicity
_atom_site_Wyckoff_symbol
_atom_site_calc_flag
_atom_site_refinement_flags
_atom_site_disorder_assembly
_atom_site_disorder_group
O1 O 0.3306(5) 0.0776(2) 0.33442(18) 0.0302(9) Uani 1 2 a d . . .
O2 O 0.3253(6) 0.0000(3) 0.4790(2) 0.0512(10) Uani 1 2 a d . . .
O3 O 0.1924(5) 0.2843(3) 0.1416(2) 0.0413(10) Uani 1 2 a d . . .
O4 O 0.5019(6) 0.2031(4) 0.1959(2) 0.0586(13) Uani 1 2 a d . . .
O5 O 0.2311(6) 0.5510(3) 0.15243(18) 0.0443(11) Uani 1 2 a d . . .
O6 O 0.4858(8) 0.6226(5) 0.0621(2) 0.0816(18) Uani 1 2 a d . . .
C1 C 0.1940(6) 0.1669(3) 0.2797(2) 0.0252(10) Uani 1 2 a d . . .
C2 C 0.1316(7) 0.2640(3) 0.3540(2) 0.0271(11) Uani 1 2 a d . . .
C3 C 0.0553(7) 0.1538(3) 0.4159(2) 0.0281(11) Uani 1 2 a d . . .
C4 C -0.1084(8) 0.0812(4) 0.3492(3) 0.0337(13) Uani 1 2 a d . . .
H4A H -0.127(7) -0.008(4) 0.373(2) 0.017(8) Uiso 1 2 a d . . .
H4B H -0.225(8) 0.120(4) 0.339(3) 0.028(11) Uiso 1 2 a d . . .
C5 C -0.0118(7) 0.0930(4) 0.2530(3) 0.0279(12) Uani 1 2 a d . . .
H5B H -0.138(8) 0.151(4) 0.208(3) 0.043(12) Uiso 1 2 a d . . .
H5A H 0.012(8) 0.015(5) 0.227(3) 0.046(13) Uiso 1 2 a d . . .
C6 C 0.2499(7) 0.0689(4) 0.4192(3) 0.0304(12) Uani 1 2 a d . . .
C7 C 0.3233(8) 0.3372(4) 0.3991(3) 0.0371(13) Uani 1 2 a d . . .
H7A H 0.2791 0.3888 0.4510 0.056 Uiso 1 2 a calc R . .
H7B H 0.3809 0.3935 0.3527 0.056 Uiso 1 2 a calc R . .
H7C H 0.4327 0.2760 0.4223 0.056 Uiso 1 2 a calc R . .
C8 C -0.0215(10) 0.1873(5) 0.5100(3) 0.0421(15) Uani 1 2 a d . . .
H8A H -0.066(9) 0.118(5) 0.543(3) 0.044(13) Uiso 1 2 a d . . .
H8B H 0.084(9) 0.233(4) 0.552(3) 0.045(13) Uiso 1 2 a d . . .
H8C H -0.112(10) 0.253(6) 0.499(4) 0.070(18) Uiso 1 2 a d . . .
C9 C -0.0433(8) 0.3592(4) 0.3217(3) 0.0359(12) Uani 1 2 a d . . .
H9A H 0.0128 0.4218 0.2792 0.054 Uiso 1 2 a calc R . .
H9B H -0.0924 0.4039 0.3760 0.054 Uiso 1 2 a calc R . .
H9C H -0.1623 0.3129 0.2894 0.054 Uiso 1 2 a calc R . .
C10 C 0.3173(8) 0.2184(4) 0.2031(3) 0.0307(13) Uani 1 2 a d . . .
C11 C 0.2936(9) 0.3545(4) 0.0713(3) 0.0428(13) Uani 1 2 a d . . .
H11A H 0.2722 0.3097 0.0107 0.051 Uiso 1 2 a calc R . .
H11B H 0.4481 0.3607 0.0885 0.051 Uiso 1 2 a calc R . .
C12 C 0.1969(8) 0.4881(4) 0.0635(2) 0.0318(12) Uani 1 2 a d . . .
C13 C 0.3224(9) 0.5717(4) 0.0012(3) 0.0414(14) Uani 1 2 a d . . .
H13A H 0.3810 0.5202 -0.0485 0.050 Uiso 1 2 a calc R . .
H13B H 0.2323 0.6408 -0.0278 0.050 Uiso 1 2 a calc R . .
C14 C 0.4618(13) 0.5867(7) 0.1571(5) 0.031(2) Uani 0.560(9) 2 a d P . .
C14A C 0.329(2) 0.6747(9) 0.1353(6) 0.044(4) Uani 0.440(9) 2 a d P . .
C15 C 0.4785(9) 0.7114(4) 0.2183(3) 0.0395(15) Uani 1 2 a d . . .
C16 C -0.0382(9) 0.4850(5) 0.0369(3) 0.0569(18) Uani 1 2 a d . . .
H16A H -0.0896 0.5724 0.0243 0.085 Uiso 1 2 a calc R . .
H16B H -0.1117 0.4484 0.0882 0.085 Uiso 1 2 a calc R . .
H16C H -0.0665 0.4323 -0.0190 0.085 Uiso 1 2 a calc R . .
C17 C 0.3501(18) 0.8180(8) 0.1673(7) 0.051(3) Uani 0.560(9) 2 a d P . .
C17A C 0.628(2) 0.6073(14) 0.2479(7) 0.063(5) Uani 0.440(9) 2 a d P . .
C18 C 0.424(2) 0.6864(10) 0.3129(5) 0.051(3) Uani 0.560(9) 2 a d P . .
C18A C 0.579(3) 0.8391(12) 0.2037(9) 0.068(5) Uani 0.440(9) 2 a d P . .
C19 C 0.7201(17) 0.7476(9) 0.2165(6) 0.052(3) Uani 0.560(9) 2 a d P . .
C19A C 0.316(3) 0.7310(13) 0.3007(11) 0.055(4) Uiso 0.440(9) 2 a d P . .

loop_
_atom_site_aniso_label
_atom_site_aniso_U_11
_atom_site_aniso_U_22
_atom_site_aniso_U_33
_atom_site_aniso_U_23
_atom_site_aniso_U_13
_atom_site_aniso_U_12
O1 0.0229(19) 0.0285(13) 0.0391(14) 0.0031(12) 0.0005(16) 0.0067(13)
O2 0.050(2) 0.0490(17) 0.0520(17) 0.0143(16) -0.0104(19) 0.0124(17)
O3 0.029(2) 0.0487(17) 0.0476(16) 0.0173(14) 0.0133(19) 0.0123(16)
O4 0.025(2) 0.104(3) 0.0480(17) 0.0233(19) 0.011(2) 0.010(2)
O5 0.053(3) 0.0491(18) 0.0321(13) -0.0109(12) 0.0151(18) -0.0228(18)
O6 0.082(4) 0.134(4) 0.0294(15) -0.0040(19) 0.009(2) -0.071(3)
C1 0.019(2) 0.0265(16) 0.0296(16) -0.0014(15) 0.000(2) 0.0065(18)
C2 0.026(3) 0.0234(17) 0.0318(18) 0.0008(14) 0.000(2) -0.0005(17)
C3 0.025(3) 0.0269(18) 0.0330(18) 0.0036(16) 0.003(2) -0.0020(19)
C4 0.025(3) 0.0302(19) 0.045(2) 0.0058(19) -0.004(3) -0.008(2)
C5 0.024(3) 0.0272(18) 0.0329(18) -0.0034(16) 0.001(2) -0.0028(17)
C6 0.026(3) 0.0294(18) 0.0352(18) 0.0025(17) -0.002(2) -0.002(2)
C7 0.037(3) 0.032(2) 0.041(2) -0.0055(17) -0.001(2) -0.008(2)
C8 0.051(4) 0.042(3) 0.033(2) 0.0071(19) 0.008(3) 0.003(3)
C9 0.038(3) 0.0269(18) 0.043(2) 0.0015(16) 0.002(2) 0.003(2)
C10 0.023(3) 0.0341(18) 0.035(2) -0.0070(17) 0.003(3) 0.001(2)
C11 0.035(3) 0.050(2) 0.047(2) 0.010(2) 0.025(3) 0.004(3)
C12 0.038(3) 0.0319(19) 0.0249(17) -0.0017(15) 0.001(2) 0.000(2)
C13 0.057(4) 0.037(2) 0.0294(18) 0.0022(17) 0.001(2) -0.002(2)
C14 0.025(5) 0.039(4) 0.030(3) -0.006(3) 0.006(4) 0.001(4)
C14A 0.063(10) 0.030(5) 0.037(5) 0.001(4) -0.007(6) 0.000(5)
C15 0.046(4) 0.031(2) 0.042(2) -0.0010(17) 0.003(3) -0.011(2)
C16 0.046(4) 0.062(3) 0.060(3) 0.013(2) -0.013(3) 0.001(3)
C17 0.051(7) 0.035(4) 0.068(5) -0.001(4) 0.019(7) 0.016(5)
C17A 0.054(9) 0.091(9) 0.042(6) 0.001(6) -0.006(7) 0.014(8)
C18 0.074(9) 0.059(5) 0.023(3) -0.020(4) 0.017(5) -0.021(6)
C18A 0.094(14) 0.052(8) 0.061(7) -0.013(6) 0.017(9) -0.037(9)
C19 0.038(7) 0.057(6) 0.062(5) -0.006(5) 0.005(6) -0.015(5)

loop_
_geom_bond_atom_site_label_1
_geom_bond_atom_site_label_2
_geom_bond_distance
_geom_bond_site_symmetry_2
_geom_bond_publ_flag
O1 C1 1.458(4) . ?
O1 C6 1.361(6) . ?
O2 C6 1.192(4) . ?
O3 C10 1.330(4) . ?
O3 C11 1.439(6) . ?
O4 C10 1.190(7) . ?
O5 C12 1.439(4) . ?
O5 C14 1.501(9) . ?
O5 C14A 1.460(11) . ?
O6 C13 1.405(5) . ?
O6 C14 1.438(9) . ?
O6 C14A 1.596(13) . ?
C1 C2 1.546(5) . ?
C1 C5 1.534(5) . ?
C1 C10 1.499(7) . ?
C2 C7 1.532(5) . ?
C2 C9 1.531(5) . ?
C2 C3 1.554(6) . ?
C3 C4 1.551(5) . ?
C3 C6 1.513(6) . ?
C3 C8 1.514(7) . ?
C4 C5 1.561(7) . ?
C11 C12 1.522(6) . ?
C12 C16 1.505(7) . ?
C12 C13 1.518(7) . ?
C14 C15 1.569(8) . ?
C15 C17 1.529(9) . ?
C15 C18 1.455(11) . ?
C15 C19 1.575(12) . ?
C15 C17A 1.481(14) . ?
C15 C18A 1.497(13) . ?
C15 C19A 1.64(2) . ?
